data_2202493
loop_
_publ_author_name
'Daqing Shi'
'Liangce Rong'
'Juxian Wang'
'Xiangshan Wang'
'Hongwen Hu'

_publ_section_title
;
 2,2'-[1,2-Bis(4-chlorophenyl)ethane-1,2-diyl]bis(1-tetralone)
;
_journal_issue 9
_journal_name_full 'Acta Crystallographica Section E'
_journal_page_first o1376
_journal_page_last o1378
_journal_paper_doi 10.1107/S1600536803017768
_journal_volume 59
_journal_year 2003
_chemical_formula_iupac 'C34 H28 Cl2 O2'
_chemical_formula_moiety 'C34 H28 Cl2 O2'
_chemical_formula_sum 'C34 H28 Cl2 O2'
_chemical_formula_weight 539.46
_chemical_melting_point 492.0(10)
_chemical_name_systematic
;
2,2'-[1,2-bis(4-chlorophenyl)ethane-1,2-diyl]bis(1-tetralone)
;
_space_group_IT_number 2
_symmetry_cell_setting triclinic
_symmetry_space_group_name_Hall '-P 1'
_symmetry_space_group_name_H-M 'P -1'
_atom_sites_solution_hydrogens geom
_atom_sites_solution_primary direct
_atom_sites_solution_secondary difmap
_cell_angle_alpha 103.540(10)
_cell_angle_beta 112.970(10)
_cell_angle_gamma 93.890(10)
_cell_formula_units_Z 2
_cell_length_a 10.411(2)
_cell_length_b 10.9750(10)
_cell_length_c 13.296(2)
_cell_measurement_reflns_used 31
_cell_measurement_temperature 294(2)
_cell_measurement_theta_max 14.96
_cell_measurement_theta_min 4.36
_cell_volume 1338.2(4)
_computing_cell_refinement XSCANS
_computing_data_collection 'XSCANS (Siemens, 1994)'
_computing_data_reduction 'SHELXTL (Sheldrick, 1997)'
_computing_molecular_graphics SHELXTL
_computing_publication_material SHELXTL
_computing_structure_refinement SHELXTL
_computing_structure_solution SHELXTL
_diffrn_ambient_temperature 294(2)
_diffrn_measured_fraction_theta_full 0.991
_diffrn_measured_fraction_theta_max 0.991
_diffrn_measurement_device_type 'Siemens P4'
_diffrn_measurement_method \w
_diffrn_radiation_monochromator graphite
_diffrn_radiation_source 'normal-focus sealed tube'
_diffrn_radiation_type MoK\a
_diffrn_radiation_wavelength 0.71073
_diffrn_reflns_av_R_equivalents 0.0152
_diffrn_reflns_av_sigmaI/netI 0.0329
_diffrn_reflns_limit_h_max 12
_diffrn_reflns_limit_h_min 0
_diffrn_reflns_limit_k_max 12
_diffrn_reflns_limit_k_min -12
_diffrn_reflns_limit_l_max 14
_diffrn_reflns_limit_l_min -15
_diffrn_reflns_number 5121
_diffrn_reflns_theta_full 25.00
_diffrn_reflns_theta_max 25.00
_diffrn_reflns_theta_min 1.73
_diffrn_standards_decay_% 4.30
_diffrn_standards_interval_count 97
_diffrn_standards_number 3
_exptl_absorpt_coefficient_mu 0.273
_exptl_absorpt_correction_T_max 0.877
_exptl_absorpt_correction_T_min 0.865
_exptl_absorpt_correction_type '\y scan'
_exptl_absorpt_process_details '(XSCANS; Siemens, 1994)'
_exptl_crystal_colour colorless
_exptl_crystal_density_diffrn 1.339
_exptl_crystal_density_method 'not measured'
_exptl_crystal_description block
_exptl_crystal_F_000 564
_exptl_crystal_size_max 0.52
_exptl_crystal_size_mid 0.48
_exptl_crystal_size_min 0.48
_refine_diff_density_max 0.160
_refine_diff_density_min -0.204
_refine_ls_extinction_coef 0.0082(11)
_refine_ls_extinction_expression Fc^*^=kFc[1+0.001xFc^2^\l^3^/sin(2\q)]^-1/4^
_refine_ls_extinction_method SHELXTL
_refine_ls_goodness_of_fit_ref 1.053
_refine_ls_hydrogen_treatment constr
_refine_ls_matrix_type full
_refine_ls_number_parameters 344
_refine_ls_number_reflns 4671
_refine_ls_number_restraints 0
_refine_ls_restrained_S_all 1.053
_refine_ls_R_factor_all 0.0549
_refine_ls_R_factor_gt 0.0366
_refine_ls_shift/su_max 0.001
_refine_ls_shift/su_mean 0.000
_refine_ls_structure_factor_coef Fsqd
_refine_ls_weighting_details 'calc w = 1/[\s^2^(Fo^2^)+(0.0415P)^2^+0.0134P] where P = (Fo^2^+2Fc^2^)/3'
_refine_ls_weighting_scheme calc
_refine_ls_wR_factor_gt 0.0837
_refine_ls_wR_factor_ref 0.0884
_reflns_number_gt 3392
_reflns_number_total 4671
_reflns_threshold_expression I>2\s(I)
_cod_data_source_file ci6261.cif
_cod_data_source_block I
_cod_depositor_comments
;
The following automatic conversions were performed:

'_chemical_melting_point' value '491-493 ' was changed to '492.0(10)'
- the average value was taken and precision was estimated.

Automatic conversion script
Id: cif_fix_values 1646 2011-03-28 12:23:43Z adriana 

The following automatic conversions were performed:

'_chemical_melting_point' value '491-493 ' was changed to '492.0(10)'
- the average value was taken and precision was estimated.

Automatic conversion script
Id: cif_fix_values 1715 2011-07-08 13:25:40Z adriana 
;
_cod_database_code 2202493
_cod_database_fobs_code 2202493

loop_
_symmetry_equiv_pos_as_xyz
'x, y, z'
'-x, -y, -z'

loop_
_atom_site_label
_atom_site_fract_x
_atom_site_fract_y
_atom_site_fract_z
_atom_site_U_iso_or_equiv
_atom_site_adp_type
_atom_site_calc_flag
_atom_site_refinement_flags
_atom_site_occupancy
_atom_site_disorder_assembly
_atom_site_disorder_group
_atom_site_type_symbol
Cl1 0.46763(6) -0.12191(5) 0.31639(5) 0.05752(17) Uani d . 1 . . Cl
Cl2 -0.32745(6) 0.16497(6) 0.24082(5) 0.0678(2) Uani d . 1 . . Cl
O1 0.26254(14) 0.47766(13) 0.03461(11) 0.0540(4) Uani d . 1 . . O
O2 0.26291(16) 0.64897(12) 0.46526(11) 0.0571(4) Uani d . 1 . . O
C1 0.40741(19) 0.01511(16) 0.28585(16) 0.0390(4) Uani d . 1 . . C
C2 0.3391(2) 0.01562(17) 0.17461(16) 0.0465(5) Uani d . 1 . . C
H2 0.3218 -0.0575 0.1158 0.056 Uiso calc R 1 . . H
C3 0.2964(2) 0.12577(17) 0.15090(15) 0.0429(5) Uani d . 1 . . C
H3 0.2492 0.1256 0.0753 0.052 Uiso calc R 1 . . H
C4 0.32177(18) 0.23713(16) 0.23681(14) 0.0357(4) Uani d . 1 . . C
C5 0.3885(2) 0.23150(17) 0.34802(15) 0.0435(5) Uani d . 1 . . C
H5 0.4043 0.3036 0.4074 0.052 Uiso calc R 1 . . H
C6 0.4324(2) 0.12182(17) 0.37330(16) 0.0440(5) Uani d . 1 . . C
H6 0.4781 0.1206 0.4486 0.053 Uiso calc R 1 . . H
C7 0.28695(18) 0.35986(16) 0.20678(14) 0.0359(4) Uani d . 1 . . C
H7 0.2124 0.3351 0.1289 0.043 Uiso calc R 1 . . H
C8 0.41883(18) 0.43099(17) 0.20320(15) 0.0389(4) Uani d . 1 . . C
H8 0.4620 0.3627 0.1739 0.047 Uiso calc R 1 . . H
C9 0.53717(19) 0.50844(19) 0.31668(16) 0.0483(5) Uani d . 1 . . C
H9A 0.5029 0.5790 0.3516 0.058 Uiso calc R 1 . . H
H9B 0.5659 0.4552 0.3677 0.058 Uiso calc R 1 . . H
C10 0.6637(2) 0.5593(2) 0.29875(18) 0.0546(5) Uani d . 1 . . C
H10A 0.7353 0.6130 0.3709 0.065 Uiso calc R 1 . . H
H10B 0.7046 0.4884 0.2725 0.065 Uiso calc R 1 . . H
C11 0.62387(19) 0.63492(17) 0.21344(16) 0.0419(5) Uani d . 1 . . C
C12 0.7213(2) 0.7338(2) 0.22015(18) 0.0537(5) Uani d . 1 . . C
H12 0.8129 0.7524 0.2774 0.064 Uiso calc R 1 . . H
C13 0.6836(2) 0.8039(2) 0.1434(2) 0.0613(6) Uani d . 1 . . C
H13 0.7494 0.8702 0.1497 0.074 Uiso calc R 1 . . H
C14 0.5484(2) 0.7766(2) 0.05667(18) 0.0574(6) Uani d . 1 . . C
H14 0.5229 0.8243 0.0048 0.069 Uiso calc R 1 . . H
C15 0.4524(2) 0.67827(18) 0.04805(16) 0.0472(5) Uani d . 1 . . C
H15 0.3619 0.6586 -0.0110 0.057 Uiso calc R 1 . . H
C16 0.48817(18) 0.60779(16) 0.12610(15) 0.0372(4) Uani d . 1 . . C
C17 0.37838(19) 0.50442(17) 0.11436(15) 0.0389(4) Uani d . 1 . . C
C18 -0.16661(19) 0.24110(18) 0.25482(17) 0.0430(5) Uani d . 1 . . C
C19 -0.0730(2) 0.32180(18) 0.35748(17) 0.0472(5) Uani d . 1 . . C
H19 -0.0943 0.3361 0.4205 0.057 Uiso calc R 1 . . H
C20 0.0544(2) 0.38200(17) 0.36625(16) 0.0418(5) Uani d . 1 . . C
H20 0.1183 0.4360 0.4363 0.050 Uiso calc R 1 . . H
C21 0.08899(18) 0.36399(16) 0.27367(14) 0.0351(4) Uani d . 1 . . C
C22 -0.00811(19) 0.27985(18) 0.17199(15) 0.0456(5) Uani d . 1 . . C
H22 0.0127 0.2640 0.1087 0.055 Uiso calc R 1 . . H
C23 -0.1347(2) 0.21895(19) 0.16212(16) 0.0485(5) Uani d . 1 . . C
H23 -0.1980 0.1631 0.0929 0.058 Uiso calc R 1 . . H
C24 0.22459(18) 0.43878(16) 0.28373(14) 0.0349(4) Uani d . 1 . . C
H24 0.2945 0.4546 0.3626 0.042 Uiso calc R 1 . . H
C25 0.19947(18) 0.57050(16) 0.26492(14) 0.0361(4) Uani d . 1 . . C
H25 0.2775 0.6023 0.2489 0.043 Uiso calc R 1 . . H
C26 0.06263(19) 0.57157(17) 0.16419(15) 0.0437(5) Uani d . 1 . . C
H26A 0.0537 0.5081 0.0962 0.052 Uiso calc R 1 . . H
H26B -0.0184 0.5505 0.1798 0.052 Uiso calc R 1 . . H
C27 0.0651(2) 0.70260(18) 0.14470(16) 0.0502(5) Uani d . 1 . . C
H27A 0.1381 0.7179 0.1187 0.060 Uiso calc R 1 . . H
H27B -0.0253 0.7045 0.0852 0.060 Uiso calc R 1 . . H
C28 0.09294(18) 0.80685(17) 0.25047(16) 0.0416(5) Uani d . 1 . . C
C29 0.0560(2) 0.9253(2) 0.2449(2) 0.0553(6) Uani d . 1 . . C
H29 0.0134 0.9403 0.1742 0.066 Uiso calc R 1 . . H
C30 0.0809(2) 1.0201(2) 0.3412(2) 0.0661(7) Uani d . 1 . . C
H30 0.0561 1.0988 0.3353 0.079 Uiso calc R 1 . . H
C31 0.1425(2) 1.0000(2) 0.4469(2) 0.0658(6) Uani d . 1 . . C
H31 0.1578 1.0643 0.5121 0.079 Uiso calc R 1 . . H
C32 0.1811(2) 0.88434(19) 0.45544(18) 0.0529(5) Uani d . 1 . . C
H32 0.2233 0.8707 0.5268 0.064 Uiso calc R 1 . . H
C33 0.15758(19) 0.78711(16) 0.35800(16) 0.0396(4) Uani d . 1 . . C
C34 0.20949(18) 0.66681(17) 0.37178(15) 0.0383(4) Uani d . 1 . . C

loop_
_atom_site_aniso_label
_atom_site_aniso_U_11
_atom_site_aniso_U_22
_atom_site_aniso_U_33
_atom_site_aniso_U_12
_atom_site_aniso_U_13
_atom_site_aniso_U_23
Cl1 0.0692(4) 0.0426(3) 0.0719(4) 0.0213(3) 0.0355(3) 0.0227(3)
Cl2 0.0474(3) 0.0867(4) 0.0790(4) 0.0038(3) 0.0319(3) 0.0334(3)
O1 0.0424(8) 0.0706(10) 0.0424(8) 0.0009(7) 0.0084(7) 0.0231(7)
O2 0.0809(10) 0.0448(8) 0.0329(8) 0.0155(7) 0.0112(7) 0.0089(6)
C1 0.0390(11) 0.0359(10) 0.0474(12) 0.0079(8) 0.0229(9) 0.0126(9)
C2 0.0563(13) 0.0347(11) 0.0455(12) 0.0044(9) 0.0239(10) 0.0022(9)
C3 0.0467(11) 0.0440(11) 0.0335(10) 0.0058(9) 0.0141(9) 0.0081(9)
C4 0.0325(10) 0.0381(10) 0.0382(10) 0.0061(8) 0.0170(8) 0.0103(8)
C5 0.0518(12) 0.0394(11) 0.0371(11) 0.0119(9) 0.0184(9) 0.0060(8)
C6 0.0490(12) 0.0454(12) 0.0405(11) 0.0124(9) 0.0190(9) 0.0158(9)
C7 0.0342(10) 0.0400(10) 0.0311(9) 0.0060(8) 0.0118(8) 0.0095(8)
C8 0.0369(10) 0.0405(10) 0.0399(10) 0.0085(8) 0.0151(9) 0.0135(8)
C9 0.0401(11) 0.0558(13) 0.0442(12) 0.0064(10) 0.0088(9) 0.0222(10)
C10 0.0358(11) 0.0608(13) 0.0619(13) 0.0078(10) 0.0106(10) 0.0255(11)
C11 0.0388(11) 0.0405(11) 0.0501(12) 0.0101(9) 0.0221(10) 0.0122(9)
C12 0.0402(12) 0.0587(13) 0.0621(14) 0.0042(10) 0.0232(11) 0.0154(11)
C13 0.0646(15) 0.0539(14) 0.0789(16) 0.0027(12) 0.0424(14) 0.0235(12)
C14 0.0706(15) 0.0574(14) 0.0607(14) 0.0144(12) 0.0372(13) 0.0289(11)
C15 0.0533(12) 0.0511(12) 0.0439(11) 0.0130(10) 0.0246(10) 0.0171(10)
C16 0.0381(10) 0.0378(10) 0.0404(10) 0.0108(8) 0.0214(9) 0.0096(8)
C17 0.0374(11) 0.0432(11) 0.0369(10) 0.0109(9) 0.0165(9) 0.0099(8)
C18 0.0373(11) 0.0477(12) 0.0545(13) 0.0150(9) 0.0228(10) 0.0251(10)
C19 0.0598(13) 0.0467(12) 0.0497(13) 0.0167(10) 0.0351(11) 0.0167(10)
C20 0.0506(12) 0.0368(11) 0.0403(11) 0.0098(9) 0.0218(9) 0.0096(8)
C21 0.0377(10) 0.0346(10) 0.0350(10) 0.0111(8) 0.0148(8) 0.0126(8)
C22 0.0440(12) 0.0575(13) 0.0362(11) 0.0047(10) 0.0205(9) 0.0100(10)
C23 0.0401(11) 0.0597(13) 0.0388(11) 0.0032(10) 0.0112(9) 0.0128(10)
C24 0.0354(10) 0.0376(10) 0.0291(9) 0.0073(8) 0.0109(8) 0.0091(8)
C25 0.0353(10) 0.0380(10) 0.0333(10) 0.0076(8) 0.0124(8) 0.0099(8)
C26 0.0439(11) 0.0430(11) 0.0359(10) 0.0095(9) 0.0085(9) 0.0105(9)
C27 0.0483(12) 0.0558(13) 0.0429(12) 0.0131(10) 0.0099(10) 0.0226(10)
C28 0.0321(10) 0.0413(11) 0.0528(12) 0.0075(9) 0.0168(9) 0.0177(9)
C29 0.0439(12) 0.0523(13) 0.0733(15) 0.0149(10) 0.0198(11) 0.0306(12)
C30 0.0593(15) 0.0427(13) 0.099(2) 0.0228(11) 0.0328(14) 0.0213(13)
C31 0.0722(16) 0.0449(13) 0.0806(18) 0.0170(12) 0.0387(14) 0.0043(12)
C32 0.0591(14) 0.0464(12) 0.0552(13) 0.0134(10) 0.0274(11) 0.0105(10)
C33 0.0370(10) 0.0354(10) 0.0472(11) 0.0066(8) 0.0193(9) 0.0101(9)
C34 0.0356(10) 0.0379(10) 0.0359(11) 0.0047(8) 0.0104(9) 0.0091(8)

loop_
_atom_type_symbol
_atom_type_description
_atom_type_scat_dispersion_real
_atom_type_scat_dispersion_imag
_atom_type_scat_source
C C 0.0033 0.0016 'International Tables Vol C Tables 4.2.6.8 and 6.1.1.4'
H H 0.0000 0.0000 'International Tables Vol C Tables 4.2.6.8 and 6.1.1.4'
O O 0.0106 0.0060 'International Tables Vol C Tables 4.2.6.8 and 6.1.1.4'
Cl Cl 0.1484 0.1585 'International Tables Vol C Tables 4.2.6.8 and 6.1.1.4'

loop_
_geom_angle_atom_site_label_1
_geom_angle_atom_site_label_2
_geom_angle_atom_site_label_3
_geom_angle
_geom_angle_publ_flag
C6 C1 C2 120.94(17) ?
C6 C1 Cl1 119.56(15) ?
C2 C1 Cl1 119.48(14) ?
C1 C2 C3 119.24(17) ?
C1 C2 H2 120.4 ?
C3 C2 H2 120.4 ?
C2 C3 C4 121.87(17) ?
C2 C3 H3 119.1 ?
C4 C3 H3 119.1 ?
C5 C4 C3 116.90(17) ?
C5 C4 C7 122.94(15) ?
C3 C4 C7 119.99(16) ?
C6 C5 C4 121.94(17) ?
C6 C5 H5 119.0 ?
C4 C5 H5 119.0 ?
C1 C6 C5 119.07(17) ?
C1 C6 H6 120.5 ?
C5 C6 H6 120.5 ?
C4 C7 C24 111.85(14) yes
C4 C7 C8 108.79(14) yes
C24 C7 C8 115.78(14) yes
C4 C7 H7 106.6 ?
C24 C7 H7 106.6 ?
C8 C7 H7 106.6 ?
C9 C8 C17 112.59(15) ?
C9 C8 C7 117.29(15) ?
C17 C8 C7 112.40(14) ?
C9 C8 H8 104.3 ?
C17 C8 H8 104.3 ?
C7 C8 H8 104.3 ?
C10 C9 C8 110.31(16) ?
C10 C9 H9A 109.6 ?
C8 C9 H9A 109.6 ?
C10 C9 H9B 109.6 ?
C8 C9 H9B 109.6 ?
H9A C9 H9B 108.1 ?
C11 C10 C9 112.25(15) ?
C11 C10 H10A 109.2 ?
C9 C10 H10A 109.2 ?
C11 C10 H10B 109.2 ?
C9 C10 H10B 109.2 ?
H10A C10 H10B 107.9 ?
C16 C11 C12 118.46(18) ?
C16 C11 C10 120.44(17) ?
C12 C11 C10 121.10(17) ?
C13 C12 C11 120.9(2) ?
C13 C12 H12 119.6 ?
C11 C12 H12 119.6 ?
C12 C13 C14 120.5(2) ?
C12 C13 H13 119.8 ?
C14 C13 H13 119.8 ?
C15 C14 C13 119.2(2) ?
C15 C14 H14 120.4 ?
C13 C14 H14 120.4 ?
C14 C15 C16 120.98(19) ?
C14 C15 H15 119.5 ?
C16 C15 H15 119.5 ?
C15 C16 C11 119.99(17) ?
C15 C16 C17 118.63(17) ?
C11 C16 C17 121.38(16) ?
O1 C17 C16 120.68(17) yes
O1 C17 C8 121.60(17) yes
C16 C17 C8 117.68(15) yes
C19 C18 C23 120.48(18) ?
C19 C18 Cl2 120.28(15) ?
C23 C18 Cl2 119.24(16) ?
C18 C19 C20 119.16(18) ?
C18 C19 H19 120.4 ?
C20 C19 H19 120.4 ?
C21 C20 C19 121.97(18) ?
C21 C20 H20 119.0 ?
C19 C20 H20 119.0 ?
C22 C21 C20 116.78(17) ?
C22 C21 C24 122.41(16) ?
C20 C21 C24 120.75(16) ?
C23 C22 C21 121.88(17) ?
C23 C22 H22 119.1 ?
C21 C22 H22 119.1 ?
C18 C23 C22 119.71(18) ?
C18 C23 H23 120.1 ?
C22 C23 H23 120.1 ?
C21 C24 C25 110.19(14) yes
C21 C24 C7 111.58(14) yes
C25 C24 C7 114.44(14) yes
C21 C24 H24 106.7 ?
C25 C24 H24 106.7 ?
C7 C24 H24 106.7 ?
C34 C25 C26 109.18(14) ?
C34 C25 C24 112.25(14) ?
C26 C25 C24 116.14(14) ?
C34 C25 H25 106.2 ?
C26 C25 H25 106.2 ?
C24 C25 H25 106.2 ?
C27 C26 C25 109.78(15) ?
C27 C26 H26A 109.7 ?
C25 C26 H26A 109.7 ?
C27 C26 H26B 109.7 ?
C25 C26 H26B 109.7 ?
H26A C26 H26B 108.2 ?
C28 C27 C26 112.39(15) ?
C28 C27 H27A 109.1 ?
C26 C27 H27A 109.1 ?
C28 C27 H27B 109.1 ?
C26 C27 H27B 109.1 ?
H27A C27 H27B 107.9 ?
C29 C28 C33 118.08(18) ?
C29 C28 C27 121.39(18) ?
C33 C28 C27 120.52(16) ?
C30 C29 C28 121.4(2) ?
C30 C29 H29 119.3 ?
C28 C29 H29 119.3 ?
C29 C30 C31 120.5(2) ?
C29 C30 H30 119.8 ?
C31 C30 H30 119.8 ?
C32 C31 C30 119.6(2) ?
C32 C31 H31 120.2 ?
C30 C31 H31 120.2 ?
C31 C32 C33 120.5(2) ?
C31 C32 H32 119.7 ?
C33 C32 H32 119.7 ?
C32 C33 C28 119.88(17) ?
C32 C33 C34 118.64(17) ?
C28 C33 C34 121.40(16) ?
O2 C34 C33 121.16(16) yes
O2 C34 C25 121.86(16) yes
C33 C34 C25 116.91(15) yes

loop_
_geom_bond_atom_site_label_1
_geom_bond_atom_site_label_2
_geom_bond_site_symmetry_2
_geom_bond_distance
_geom_bond_publ_flag
Cl1 C1 . 1.7420(18) yes
Cl2 C18 . 1.7409(19) yes
O1 C17 . 1.214(2) yes
O2 C34 . 1.217(2) yes
C1 C6 . 1.370(2) ?
C1 C2 . 1.370(2) ?
C2 C3 . 1.379(2) ?
C2 H2 . 0.93 ?
C3 C4 . 1.391(2) ?
C3 H3 . 0.93 ?
C4 C5 . 1.386(2) ?
C4 C7 . 1.520(2) yes
C5 C6 . 1.384(2) ?
C5 H5 . 0.93 ?
C6 H6 . 0.93 ?
C7 C24 . 1.549(2) yes
C7 C8 . 1.555(2) yes
C7 H7 . 0.98 ?
C8 C9 . 1.524(2) ?
C8 C17 . 1.525(2) ?
C8 H8 . 0.98 ?
C9 C10 . 1.521(3) ?
C9 H9A . 0.97 ?
C9 H9B . 0.97 ?
C10 C11 . 1.506(3) ?
C10 H10A . 0.97 ?
C10 H10B . 0.97 ?
C11 C16 . 1.391(2) ?
C11 C12 . 1.396(3) ?
C12 C13 . 1.372(3) ?
C12 H12 . 0.93 ?
C13 C14 . 1.384(3) ?
C13 H13 . 0.93 ?
C14 C15 . 1.372(3) ?
C14 H14 . 0.93 ?
C15 C16 . 1.388(2) ?
C15 H15 . 0.93 ?
C16 C17 . 1.490(2) ?
C18 C19 . 1.370(3) ?
C18 C23 . 1.371(3) ?
C19 C20 . 1.390(3) ?
C19 H19 . 0.93 ?
C20 C21 . 1.388(2) ?
C20 H20 . 0.93 ?
C21 C22 . 1.387(2) ?
C21 C24 . 1.526(2) yes
C22 C23 . 1.380(2) ?
C22 H22 . 0.93 ?
C23 H23 . 0.93 ?
C24 C25 . 1.546(2) yes
C24 H24 . 0.98 ?
C25 C34 . 1.521(2) ?
C25 C26 . 1.531(2) ?
C25 H25 . 0.98 ?
C26 C27 . 1.520(2) ?
C26 H26A . 0.97 ?
C26 H26B . 0.97 ?
C27 C28 . 1.501(3) ?
C27 H27A . 0.97 ?
C27 H27B . 0.97 ?
C28 C29 . 1.391(3) ?
C28 C33 . 1.399(2) ?
C29 C30 . 1.368(3) ?
C29 H29 . 0.93 ?
C30 C31 . 1.377(3) ?
C30 H30 . 0.93 ?
C31 C32 . 1.373(3) ?
C31 H31 . 0.93 ?
C32 C33 . 1.395(3) ?
C32 H32 . 0.93 ?
C33 C34 . 1.484(2) ?

loop_
_geom_hbond_atom_site_label_D
_geom_hbond_atom_site_label_H
_geom_hbond_atom_site_label_A
_geom_hbond_site_symmetry_A
_geom_hbond_distance_DH
_geom_hbond_distance_HA
_geom_hbond_distance_DA
_geom_hbond_angle_DHA
C7 H7 O1 . 0.98 2.37 2.820(2) 107
C20 H20 O2 . 0.93 2.55 3.183(3) 125
C24 H24 O2 . 0.98 2.37 2.797(2) 106
C30 H30 CgP 1_565 0.93 2.72 3.626(3) 166

loop_
_geom_torsion_atom_site_label_1
_geom_torsion_atom_site_label_2
_geom_torsion_atom_site_label_3
_geom_torsion_atom_site_label_4
_geom_torsion
_geom_torsion_publ_flag
C6 C1 C2 C3 0.6(3) ?
Cl1 C1 C2 C3 -177.59(14) ?
C1 C2 C3 C4 0.6(3) ?
C2 C3 C4 C5 -1.9(3) ?
C2 C3 C4 C7 173.47(17) ?
C3 C4 C5 C6 2.1(3) ?
C7 C4 C5 C6 -173.18(16) ?
C2 C1 C6 C5 -0.5(3) ?
Cl1 C1 C6 C5 177.73(14) ?
C4 C5 C6 C1 -0.9(3) ?
C5 C4 C7 C24 -43.6(2) ?
C3 C4 C7 C24 141.35(16) ?
C5 C4 C7 C8 85.6(2) ?
C3 C4 C7 C8 -89.49(19) ?
C4 C7 C8 C9 -80.28(19) ?
C24 C7 C8 C9 46.7(2) ?
C4 C7 C8 C17 146.85(15) ?
C24 C7 C8 C17 -86.21(18) ?
C17 C8 C9 C10 -53.4(2) ?
C7 C8 C9 C10 173.82(15) ?
C8 C9 C10 C11 55.0(2) ?
C9 C10 C11 C16 -29.0(3) ?
C9 C10 C11 C12 150.73(18) ?
C16 C11 C12 C13 0.9(3) ?
C10 C11 C12 C13 -178.8(2) ?
C11 C12 C13 C14 -0.9(3) ?
C12 C13 C14 C15 -0.2(3) ?
C13 C14 C15 C16 1.2(3) ?
C14 C15 C16 C11 -1.2(3) ?
C14 C15 C16 C17 178.37(17) ?
C12 C11 C16 C15 0.1(3) ?
C10 C11 C16 C15 179.85(17) ?
C12 C11 C16 C17 -179.43(16) ?
C10 C11 C16 C17 0.3(3) ?
C15 C16 C17 O1 4.0(3) ?
C11 C16 C17 O1 -176.42(17) ?
C15 C16 C17 C8 -178.18(16) ?
C11 C16 C17 C8 1.4(2) ?
C9 C8 C17 O1 -156.51(17) ?
C7 C8 C17 O1 -21.4(2) ?
C9 C8 C17 C16 25.7(2) ?
C7 C8 C17 C16 160.87(14) ?
C23 C18 C19 C20 0.6(3) ?
Cl2 C18 C19 C20 -179.62(14) ?
C18 C19 C20 C21 0.8(3) ?
C19 C20 C21 C22 -1.8(3) ?
C19 C20 C21 C24 175.49(16) ?
C20 C21 C22 C23 1.5(3) ?
C24 C21 C22 C23 -175.74(17) ?
C19 C18 C23 C22 -0.9(3) ?
Cl2 C18 C23 C22 179.32(14) ?
C21 C22 C23 C18 -0.2(3) ?
C22 C21 C24 C25 92.90(19) ?
C20 C21 C24 C25 -84.20(19) ?
C22 C21 C24 C7 -35.4(2) ?
C20 C21 C24 C7 147.53(16) ?
C4 C7 C24 C21 -59.28(18) yes
C8 C7 C24 C21 175.33(13) yes
C4 C7 C24 C25 174.74(14) yes
C8 C7 C24 C25 49.4(2) yes
C21 C24 C25 C34 81.45(17) ?
C7 C24 C25 C34 -151.86(15) ?
C21 C24 C25 C26 -45.1(2) ?
C7 C24 C25 C26 81.5(2) ?
C34 C25 C26 C27 61.5(2) ?
C24 C25 C26 C27 -170.42(15) ?
C25 C26 C27 C28 -53.8(2) ?
C26 C27 C28 C29 -159.23(17) ?
C26 C27 C28 C33 20.9(3) ?
C33 C28 C29 C30 -0.3(3) ?
C27 C28 C29 C30 179.80(19) ?
C28 C29 C30 C31 -0.7(3) ?
C29 C30 C31 C32 1.1(3) ?
C30 C31 C32 C33 -0.4(3) ?
C31 C32 C33 C28 -0.6(3) ?
C31 C32 C33 C34 176.08(18) ?
C29 C28 C33 C32 1.0(3) ?
C27 C28 C33 C32 -179.17(17) ?
C29 C28 C33 C34 -175.60(16) ?
C27 C28 C33 C34 4.3(3) ?
C32 C33 C34 O2 5.0(3) ?
C28 C33 C34 O2 -178.41(17) ?
C32 C33 C34 C25 -172.04(17) ?
C28 C33 C34 C25 4.6(2) ?
C26 C25 C34 O2 145.95(18) ?
C24 C25 C34 O2 15.7(2) ?
C26 C25 C34 C33 -37.1(2) ?
C24 C25 C34 C33 -167.31(15) ?
